data_7014872
loop_
_publ_author_name
'Zhang, Furen'
'Song, Haibin'
'Zi, Guofu'

_publ_section_title
;
 Synthesis and catalytic activity of group 5 metal amides with chiral
 biaryldiamine-based ligands.
;
_journal_issue 7
_journal_name_full 'Dalton transactions (Cambridge, England : 2003)'
_journal_page_first 1547
_journal_page_last 1566
_journal_paper_doi 10.1039/c0dt01229g
_journal_volume 40
_journal_year 2011
_chemical_absolute_configuration rmad
_chemical_formula_moiety 'C48 H44 N4 P2 S2 V'
_chemical_formula_sum 'C48 H44 N4 P2 S2 V'
_chemical_formula_weight 853.87
_chemical_name_systematic
;
?
;
_space_group_IT_number 19
_symmetry_cell_setting orthorhombic
_symmetry_space_group_name_Hall 'P 2ac 2ab'
_symmetry_space_group_name_H-M 'P 21 21 21'
_atom_sites_solution_hydrogens geom
_atom_sites_solution_primary direct
_atom_sites_solution_secondary difmap
_audit_creation_method SHELXL-97
_cell_angle_alpha 90.00
_cell_angle_beta 90.00
_cell_angle_gamma 90.00
_cell_formula_units_Z 4
_cell_length_a 9.7371(7)
_cell_length_b 19.029(2)
_cell_length_c 22.878(3)
_cell_measurement_reflns_used 11935
_cell_measurement_temperature 113(2)
_cell_measurement_theta_max 27.9
_cell_measurement_theta_min 1.4
_cell_volume 4239.0(8)
_computing_cell_refinement CrystalClear
_computing_data_collection CrystalClear
_computing_data_reduction CrystalClear
_computing_publication_material 'CrystalStructure 3.8'
_computing_structure_refinement 'SHELXL-97 (Sheldrick, 1997)'
_computing_structure_solution 'SHELXS-97 (Sheldrick, 1990)'
_diffrn_ambient_temperature 113(2)
_diffrn_detector_area_resol_mean 7.31
_diffrn_measured_fraction_theta_full 0.999
_diffrn_measured_fraction_theta_max 0.999
_diffrn_measurement_device_type 'Rigaku Saturn'
_diffrn_measurement_method \w
_diffrn_radiation_monochromator multilayer
_diffrn_radiation_source 'rotating anode'
_diffrn_radiation_type MoK\a
_diffrn_radiation_wavelength 0.71075
_diffrn_reflns_av_R_equivalents 0.0438
_diffrn_reflns_av_sigmaI/netI 0.0458
_diffrn_reflns_limit_h_max 11
_diffrn_reflns_limit_h_min -12
_diffrn_reflns_limit_k_max 23
_diffrn_reflns_limit_k_min -21
_diffrn_reflns_limit_l_max 27
_diffrn_reflns_limit_l_min -28
_diffrn_reflns_number 34533
_diffrn_reflns_theta_full 26.00
_diffrn_reflns_theta_max 26.00
_diffrn_reflns_theta_min 1.39
_diffrn_standards_decay_% 0
_diffrn_standards_interval_count 0
_diffrn_standards_interval_time 0
_diffrn_standards_number 0
_exptl_absorpt_coefficient_mu 0.447
_exptl_absorpt_correction_T_max 0.9158
_exptl_absorpt_correction_T_min 0.9002
_exptl_absorpt_correction_type multi-scan
_exptl_absorpt_process_details CrystalClear
_exptl_crystal_colour red
_exptl_crystal_density_diffrn 1.338
_exptl_crystal_density_method 'not measured'
_exptl_crystal_description prism
_exptl_crystal_F_000 1780
_exptl_crystal_size_max 0.24
_exptl_crystal_size_mid 0.22
_exptl_crystal_size_min 0.20
_refine_diff_density_max 0.556
_refine_diff_density_min -0.737
_refine_diff_density_rms 0.078
_refine_ls_abs_structure_details 'Flack H D (1983), Acta Cryst. A39, 876-881'
_refine_ls_abs_structure_Flack 0.03(4)
_refine_ls_extinction_coef 0.0147(6)
_refine_ls_extinction_expression Fc^*^=kFc[1+0.001xFc^2^\l^3^/sin(2\q)]^-1/4^
_refine_ls_extinction_method SHELXL
_refine_ls_goodness_of_fit_ref 1.110
_refine_ls_hydrogen_treatment constr
_refine_ls_matrix_type full
_refine_ls_number_parameters 687
_refine_ls_number_reflns 8312
_refine_ls_number_restraints 934
_refine_ls_restrained_S_all 1.101
_refine_ls_R_factor_all 0.0792
_refine_ls_R_factor_gt 0.0734
_refine_ls_shift/su_max 0.000
_refine_ls_shift/su_mean 0.000
_refine_ls_structure_factor_coef Fsqd
_refine_ls_weighting_details 'calc w=1/[\s^2^(Fo^2^)+(0.0372P)^2^+10.4411P] where P=(Fo^2^+2Fc^2^)/3'
_refine_ls_weighting_scheme calc
_refine_ls_wR_factor_gt 0.1576
_refine_ls_wR_factor_ref 0.1618
_reflns_number_gt 7694
_reflns_number_total 8312
_reflns_threshold_expression >2sigma(I)
_cod_data_source_file C0DT01229G.TXT
_cod_data_source_block compound22
_cod_original_cell_volume 4239.1(8)
_cod_database_code 7014872

loop_
_symmetry_equiv_pos_as_xyz
'x, y, z'
'x+1/2, -y+1/2, -z'
'-x, y+1/2, -z+1/2'
'-x+1/2, -y, z+1/2'

loop_
_atom_site_label
_atom_site_type_symbol
_atom_site_fract_x
_atom_site_fract_y
_atom_site_fract_z
_atom_site_U_iso_or_equiv
_atom_site_adp_type
_atom_site_occupancy
_atom_site_symmetry_multiplicity
_atom_site_calc_flag
_atom_site_refinement_flags
_atom_site_disorder_assembly
_atom_site_disorder_group
V1 V 0.29679(11) 0.07995(5) 0.91401(5) 0.0491(3) Uani 1 1 d D . .
S1 S -0.08914(16) 0.12348(8) 0.98042(9) 0.0610(5) Uani 1 1 d . A .
P1 P 0.05232(13) 0.05838(6) 1.00775(6) 0.0315(3) Uani 1 1 d D . .
N1 N 0.1599(4) 0.02456(19) 0.95838(15) 0.0273(8) Uani 1 1 d . A .
N2 N 0.4060(4) 0.02733(19) 0.85610(17) 0.0316(9) Uani 1 1 d . A .
C1 C 0.2173(4) -0.0752(2) 0.89730(17) 0.0227(9) Uani 1 1 d . A .
C2 C 0.1200(4) -0.0296(2) 0.91913(18) 0.0234(9) Uani 1 1 d . . .
C3 C -0.0198(5) -0.0377(3) 0.9001(2) 0.0385(12) Uani 1 1 d . A .
H3A H -0.0875 -0.0061 0.9145 0.046 Uiso 1 1 calc R . .
C4 C -0.0580(5) -0.0887(3) 0.8625(2) 0.0431(13) Uani 1 1 d . . .
H4A H -0.1516 -0.0925 0.8513 0.052 Uiso 1 1 calc R A .
C5 C 0.0401(5) -0.1369(3) 0.8394(2) 0.0332(11) Uani 1 1 d . A .
C6 C 0.1798(5) -0.1292(2) 0.85644(18) 0.0250(9) Uani 1 1 d . . .
C7 C 0.2761(6) -0.1771(2) 0.8328(2) 0.0338(11) Uani 1 1 d . A .
H7A H 0.3704 -0.1728 0.8428 0.041 Uiso 1 1 calc R . .
C8 C 0.2353(6) -0.2298(3) 0.7956(2) 0.0387(12) Uani 1 1 d . . .
H8A H 0.3019 -0.2612 0.7800 0.046 Uiso 1 1 calc R A .
C9 C 0.0969(6) -0.2380(3) 0.7802(2) 0.0446(14) Uani 1 1 d . A .
H9A H 0.0697 -0.2753 0.7551 0.053 Uiso 1 1 calc R . .
C10 C 0.0006(6) -0.1918(3) 0.8016(2) 0.0447(13) Uani 1 1 d . . .
H10A H -0.0931 -0.1970 0.7908 0.054 Uiso 1 1 calc R A .
C11 C 0.3630(4) -0.0734(2) 0.91740(19) 0.0239(9) Uani 1 1 d . . .
C12 C 0.4552(5) -0.0258(2) 0.89431(18) 0.0273(9) Uani 1 1 d . A .
C13 C 0.5978(5) -0.0287(3) 0.9125(2) 0.0323(10) Uani 1 1 d . . .
H13A H 0.6623 0.0034 0.8966 0.039 Uiso 1 1 calc R A .
C14 C 0.6392(5) -0.0773(3) 0.9523(2) 0.0376(11) Uani 1 1 d . A .
H14A H 0.7332 -0.0787 0.9633 0.045 Uiso 1 1 calc R . .
C15 C 0.5474(5) -0.1255(2) 0.9777(2) 0.0319(10) Uani 1 1 d . . .
C16 C 0.4081(5) -0.1240(2) 0.95995(18) 0.0247(9) Uani 1 1 d . A .
C17 C 0.3183(5) -0.1750(2) 0.98451(19) 0.0305(10) Uani 1 1 d . . .
H17A H 0.2254 -0.1766 0.9719 0.037 Uiso 1 1 calc R A .
C18 C 0.3621(6) -0.2219(2) 1.0259(2) 0.0337(11) Uani 1 1 d . A .
H18A H 0.3000 -0.2555 1.0416 0.040 Uiso 1 1 calc R . .
C19 C 0.5003(6) -0.2203(3) 1.0452(2) 0.0419(13) Uani 1 1 d . . .
H19A H 0.5303 -0.2514 1.0751 0.050 Uiso 1 1 calc R A .
C20 C 0.5891(6) -0.1744(3) 1.0209(2) 0.0406(12) Uani 1 1 d . A .
H20A H 0.6824 -0.1748 1.0330 0.049 Uiso 1 1 calc R . .
C21 C -0.0212(5) -0.0161(2) 1.04643(19) 0.0330(11) Uani 1 1 d . A .
C22 C 0.0460(6) -0.0797(3) 1.0497(2) 0.0389(11) Uani 1 1 d . . .
H22A H 0.1317 -0.0852 1.0304 0.047 Uiso 1 1 calc R A .
C23 C -0.0087(8) -0.1357(3) 1.0805(3) 0.0597(18) Uani 1 1 d . A .
H23A H 0.0362 -0.1800 1.0806 0.072 Uiso 1 1 calc R . .
C24 C -0.1301(8) -0.1260(4) 1.1110(2) 0.062(2) Uani 1 1 d . . .
H24A H -0.1668 -0.1632 1.1339 0.075 Uiso 1 1 calc R A .
C25 C -0.1974(7) -0.0628(4) 1.1084(3) 0.066(2) Uani 1 1 d . A .
H25A H -0.2814 -0.0569 1.1289 0.079 Uiso 1 1 calc R . .
C26 C -0.1445(6) -0.0073(3) 1.0762(2) 0.0474(14) Uani 1 1 d . . .
H26A H -0.1919 0.0363 1.0745 0.057 Uiso 1 1 calc R A .
C27 C 0.1559(5) 0.1051(2) 1.0594(2) 0.0362(18) Uani 0.727(5) 1 d PGDU A 1
C28 C 0.2038(6) 0.0725(2) 1.1098(2) 0.054(2) Uani 0.727(5) 1 d PGU A 1
H28A H 0.1831 0.0245 1.1169 0.065 Uiso 0.727(5) 1 calc PR A 1
C29 C 0.2818(6) 0.1102(3) 1.14985(19) 0.069(3) Uani 0.727(5) 1 d PGU A 1
H29A H 0.3146 0.0880 1.1843 0.083 Uiso 0.727(5) 1 calc PR A 1
C30 C 0.3121(6) 0.1805(3) 1.1395(2) 0.056(2) Uani 0.727(5) 1 d PGU A 1
H30A H 0.3654 0.2063 1.1668 0.067 Uiso 0.727(5) 1 calc PR A 1
C31 C 0.2642(6) 0.21311(18) 1.0891(2) 0.051(2) Uani 0.727(5) 1 d PGU A 1
H31A H 0.2849 0.2612 1.0820 0.061 Uiso 0.727(5) 1 calc PR A 1
C32 C 0.1861(5) 0.1754(2) 1.04903(18) 0.0401(17) Uani 0.727(5) 1 d PGU A 1
H32A H 0.1534 0.1977 1.0146 0.048 Uiso 0.727(5) 1 calc PR A 1
P2 P 0.4790(5) 0.0663(3) 0.8029(3) 0.0322(11) Uani 0.540(6) 1 d PDU A 1
C33 C 0.5862(9) -0.0032(5) 0.7698(5) 0.038(2) Uani 0.540(6) 1 d PGDU A 1
C34 C 0.5197(7) -0.0637(6) 0.7508(6) 0.051(3) Uani 0.540(6) 1 d PGU A 1
H34A H 0.4240 -0.0693 0.7575 0.062 Uiso 0.540(6) 1 calc PR A 1
C35 C 0.5930(9) -0.1159(5) 0.7220(5) 0.069(4) Uani 0.540(6) 1 d PGU A 1
H35A H 0.5475 -0.1572 0.7090 0.083 Uiso 0.540(6) 1 calc PR A 1
C36 C 0.7330(9) -0.1077(5) 0.7122(4) 0.066(4) Uani 0.540(6) 1 d PGU A 1
H36A H 0.7832 -0.1434 0.6925 0.080 Uiso 0.540(6) 1 calc PR A 1
C37 C 0.7996(7) -0.0472(5) 0.7312(4) 0.066(3) Uani 0.540(6) 1 d PGU A 1
H37A H 0.8953 -0.0416 0.7245 0.080 Uiso 0.540(6) 1 calc PR A 1
C38 C 0.7262(9) 0.0050(4) 0.7600(4) 0.052(3) Uani 0.540(6) 1 d PGU A 1
H38A H 0.7717 0.0463 0.7730 0.062 Uiso 0.540(6) 1 calc PR A 1
S2 S 0.5931(5) 0.15004(19) 0.81835(14) 0.0572(12) Uani 0.540(6) 1 d PDU A 1
C39 C 0.3412(6) 0.0859(4) 0.7526(3) 0.036(2) Uani 0.540(6) 1 d PGDU A 1
C40 C 0.3504(7) 0.1443(4) 0.7163(3) 0.057(3) Uani 0.540(6) 1 d PGU A 1
H40A H 0.4275 0.1747 0.7189 0.068 Uiso 0.540(6) 1 calc PR A 1
C41 C 0.2468(9) 0.1582(4) 0.6761(3) 0.077(4) Uani 0.540(6) 1 d PGU A 1
H41A H 0.2531 0.1981 0.6513 0.092 Uiso 0.540(6) 1 calc PR A 1
C42 C 0.1340(8) 0.1136(5) 0.6723(3) 0.077(4) Uani 0.540(6) 1 d PGU A 1
H42A H 0.0631 0.1231 0.6448 0.092 Uiso 0.540(6) 1 calc PR A 1
C43 C 0.1248(7) 0.0553(4) 0.7086(4) 0.069(3) Uani 0.540(6) 1 d PGU A 1
H43A H 0.0477 0.0248 0.7059 0.083 Uiso 0.540(6) 1 calc PR A 1
C44 C 0.2284(7) 0.0414(3) 0.7487(3) 0.049(3) Uani 0.540(6) 1 d PGU A 1
H44A H 0.2221 0.0015 0.7735 0.059 Uiso 0.540(6) 1 calc PR A 1
C45 C 0.5083(11) 0.1778(4) 0.9636(5) 0.102(4) Uani 0.727(5) 1 d PDU A 1
H45A H 0.4973 0.2055 0.9994 0.154 Uiso 0.727(5) 1 calc PR A 1
H45B H 0.4753 0.2051 0.9301 0.154 Uiso 0.727(5) 1 calc PR A 1
H45C H 0.6056 0.1664 0.9580 0.154 Uiso 0.727(5) 1 calc PR A 1
C46 C 0.4786(8) 0.0673(4) 1.0174(4) 0.064(2) Uani 0.727(5) 1 d PDU A 1
H46A H 0.4760 0.0944 1.0539 0.097 Uiso 0.727(5) 1 calc PR A 1
H46B H 0.5732 0.0527 1.0093 0.097 Uiso 0.727(5) 1 calc PR A 1
H46C H 0.4202 0.0256 1.0213 0.097 Uiso 0.727(5) 1 calc PR A 1
C47 C 0.1142(11) 0.1399(6) 0.8472(4) 0.084(4) Uani 0.727(5) 1 d PDU A 1
H47A H 0.1271 0.1655 0.8104 0.126 Uiso 0.727(5) 1 calc PR A 1
H47B H 0.0241 0.1514 0.8637 0.126 Uiso 0.727(5) 1 calc PR A 1
H47C H 0.1193 0.0892 0.8396 0.126 Uiso 0.727(5) 1 calc PR A 1
C48 C 0.2395(15) 0.2334(5) 0.9010(6) 0.105(4) Uani 0.727(5) 1 d PDU A 1
H48A H 0.2049 0.2620 0.8686 0.158 Uiso 0.727(5) 1 calc PR A 1
H48B H 0.3376 0.2428 0.9067 0.158 Uiso 0.727(5) 1 calc PR A 1
H48C H 0.1894 0.2453 0.9368 0.158 Uiso 0.727(5) 1 calc PR A 1
N3 N 0.4274(6) 0.1117(3) 0.9685(3) 0.050(2) Uani 0.727(5) 1 d PDU A 1
N4 N 0.2197(9) 0.1595(4) 0.8878(4) 0.071(2) Uani 0.727(5) 1 d PDU A 1
C27' C 0.1798(13) 0.0844(8) 1.0643(6) 0.039(4) Uani 0.273(5) 1 d PGDU A 2
C28' C 0.2969(14) 0.0455(6) 1.0769(6) 0.044(4) Uani 0.273(5) 1 d PGU A 2
H28B H 0.3141 0.0027 1.0567 0.053 Uiso 0.273(5) 1 calc PR A 2
C29' C 0.3890(12) 0.0692(7) 1.1189(6) 0.047(4) Uani 0.273(5) 1 d PGU A 2
H29B H 0.4691 0.0426 1.1275 0.057 Uiso 0.273(5) 1 calc PR A 2
C30' C 0.3639(14) 0.1317(8) 1.1484(6) 0.066(5) Uani 0.273(5) 1 d PGU A 2
H30B H 0.4269 0.1479 1.1772 0.079 Uiso 0.273(5) 1 calc PR A 2
C31' C 0.2468(17) 0.1706(7) 1.1359(8) 0.073(6) Uani 0.273(5) 1 d PGU A 2
H31B H 0.2296 0.2134 1.1560 0.087 Uiso 0.273(5) 1 calc PR A 2
C32' C 0.1547(14) 0.1470(8) 1.0938(8) 0.073(5) Uani 0.273(5) 1 d PGU A 2
H32B H 0.0746 0.1736 1.0852 0.087 Uiso 0.273(5) 1 calc PR A 2
C45' C 0.295(3) 0.2201(10) 0.9743(11) 0.074(7) Uani 0.273(5) 1 d PDU A 2
H45D H 0.3370 0.2599 0.9539 0.111 Uiso 0.273(5) 1 calc PR A 2
H45E H 0.3099 0.2249 1.0165 0.111 Uiso 0.273(5) 1 calc PR A 2
H45F H 0.1958 0.2195 0.9663 0.111 Uiso 0.273(5) 1 calc PR A 2
C46' C 0.481(2) 0.1304(13) 0.9791(10) 0.049(5) Uani 0.273(5) 1 d PDU A 2
H46D H 0.4777 0.1352 1.0217 0.074 Uiso 0.273(5) 1 calc PR A 2
H46E H 0.5586 0.1579 0.9638 0.074 Uiso 0.273(5) 1 calc PR A 2
H46F H 0.4940 0.0808 0.9688 0.074 Uiso 0.273(5) 1 calc PR A 2
C47' C 0.081(3) 0.1008(11) 0.8244(11) 0.072(7) Uani 0.273(5) 1 d PDU A 2
H47D H 0.0744 0.1312 0.7900 0.107 Uiso 0.273(5) 1 calc PR A 2
H47E H -0.0096 0.0965 0.8427 0.107 Uiso 0.273(5) 1 calc PR A 2
H47F H 0.1136 0.0542 0.8127 0.107 Uiso 0.273(5) 1 calc PR A 2
C48' C 0.167(3) 0.2100(7) 0.8697(12) 0.063(6) Uani 0.273(5) 1 d PDU A 2
H48D H 0.1020 0.2262 0.8399 0.095 Uiso 0.273(5) 1 calc PR A 2
H48E H 0.2572 0.2311 0.8626 0.095 Uiso 0.273(5) 1 calc PR A 2
H48F H 0.1340 0.2238 0.9085 0.095 Uiso 0.273(5) 1 calc PR A 2
N3' N 0.3554(17) 0.1556(7) 0.9540(8) 0.061(5) Uani 0.273(5) 1 d PDU A 2
N4' N 0.1788(17) 0.1319(7) 0.8668(7) 0.036(4) Uani 0.273(5) 1 d PDU A 2
S2' S 0.6705(4) 0.1209(3) 0.82954(16) 0.0579(12) Uani 0.460(6) 1 d PDU A 2
C33' C 0.5754(16) -0.0172(8) 0.7624(8) 0.052(4) Uani 0.460(6) 1 d PGDU A 2
C34' C 0.4901(13) -0.0740(9) 0.7502(10) 0.072(5) Uani 0.460(6) 1 d PGU A 2
H34B H 0.3983 -0.0743 0.7642 0.086 Uiso 0.460(6) 1 calc PR A 2
C35' C 0.5393(16) -0.1302(7) 0.7176(9) 0.092(5) Uani 0.460(6) 1 d PGU A 2
H35B H 0.4810 -0.1690 0.7093 0.110 Uiso 0.460(6) 1 calc PR A 2
C36' C 0.6737(18) -0.1297(7) 0.6971(7) 0.107(5) Uani 0.460(6) 1 d PGU A 2
H36B H 0.7073 -0.1681 0.6748 0.128 Uiso 0.460(6) 1 calc PR A 2
C37' C 0.7589(14) -0.0730(8) 0.7092(7) 0.091(5) Uani 0.460(6) 1 d PGU A 2
H37B H 0.8507 -0.0726 0.6952 0.109 Uiso 0.460(6) 1 calc PR A 2
C38' C 0.7098(15) -0.0167(6) 0.7419(7) 0.072(4) Uani 0.460(6) 1 d PGU A 2
H38B H 0.7680 0.0221 0.7502 0.087 Uiso 0.460(6) 1 calc PR A 2
P2' P 0.5238(5) 0.0595(4) 0.8040(3) 0.0326(13) Uani 0.460(6) 1 d PDU A 2
C39' C 0.4096(8) 0.1032(3) 0.7536(3) 0.030(2) Uani 0.460(6) 1 d PGDU A 2
C40' C 0.4129(7) 0.1762(3) 0.7512(3) 0.034(2) Uani 0.460(6) 1 d PGU A 2
H40B H 0.4741 0.2016 0.7757 0.041 Uiso 0.460(6) 1 calc PR A 2
C41' C 0.3266(9) 0.2119(3) 0.7131(4) 0.049(3) Uani 0.460(6) 1 d PGU A 2
H41B H 0.3288 0.2618 0.7115 0.059 Uiso 0.460(6) 1 calc PR A 2
C42' C 0.2370(9) 0.1747(5) 0.6773(4) 0.055(3) Uani 0.460(6) 1 d PGU A 2
H42B H 0.1780 0.1992 0.6512 0.066 Uiso 0.460(6) 1 calc PR A 2
C43' C 0.2338(9) 0.1018(5) 0.6797(4) 0.060(3) Uani 0.460(6) 1 d PGU A 2
H43B H 0.1726 0.0763 0.6552 0.072 Uiso 0.460(6) 1 calc PR A 2
C44' C 0.3201(10) 0.0660(3) 0.7178(4) 0.049(3) Uani 0.460(6) 1 d PGU A 2
H44B H 0.3179 0.0161 0.7194 0.059 Uiso 0.460(6) 1 calc PRU A 2

loop_
_atom_site_aniso_label
_atom_site_aniso_U_11
_atom_site_aniso_U_22
_atom_site_aniso_U_33
_atom_site_aniso_U_23
_atom_site_aniso_U_13
_atom_site_aniso_U_12
V1 0.0519(6) 0.0282(4) 0.0672(7) 0.0126(4) 0.0280(5) -0.0013(4)
S1 0.0444(8) 0.0453(8) 0.0934(13) 0.0124(8) 0.0176(9) 0.0193(7)
P1 0.0301(6) 0.0273(6) 0.0371(7) -0.0030(5) 0.0053(5) -0.0003(5)
N1 0.031(2) 0.0273(19) 0.0237(19) 0.0021(15) -0.0003(16) -0.0012(16)
N2 0.031(2) 0.0261(19) 0.037(2) 0.0097(16) -0.0026(18) -0.0082(17)
C1 0.026(2) 0.0196(19) 0.023(2) 0.0081(16) -0.0024(17) -0.0030(18)
C2 0.022(2) 0.028(2) 0.020(2) 0.0042(17) -0.0017(17) -0.0029(17)
C3 0.023(2) 0.056(3) 0.037(3) -0.011(2) -0.003(2) -0.002(2)
C4 0.027(3) 0.070(4) 0.032(3) -0.008(2) -0.006(2) -0.014(3)
C5 0.033(3) 0.040(3) 0.026(2) 0.0035(19) 0.000(2) -0.006(2)
C6 0.032(2) 0.025(2) 0.018(2) 0.0056(16) -0.0039(18) -0.0067(19)
C7 0.047(3) 0.025(2) 0.029(3) 0.0029(18) -0.001(2) 0.003(2)
C8 0.055(3) 0.030(2) 0.031(3) -0.001(2) 0.001(2) 0.003(2)
C9 0.060(4) 0.042(3) 0.032(3) -0.004(2) -0.005(3) -0.013(3)
C10 0.041(3) 0.057(3) 0.035(3) -0.004(2) 0.001(2) -0.014(3)
C11 0.022(2) 0.025(2) 0.025(2) 0.0019(18) -0.0041(17) -0.0001(17)
C12 0.030(2) 0.033(2) 0.019(2) 0.0018(17) -0.0010(18) 0.000(2)
C13 0.027(2) 0.047(3) 0.023(2) 0.002(2) 0.0006(19) -0.003(2)
C14 0.024(2) 0.061(3) 0.028(2) 0.003(2) -0.0014(19) 0.005(2)
C15 0.033(2) 0.036(2) 0.027(2) -0.0020(19) -0.002(2) 0.011(2)
C16 0.029(2) 0.022(2) 0.024(2) 0.0015(16) -0.0013(18) 0.0037(18)
C17 0.041(3) 0.025(2) 0.026(2) 0.0037(17) 0.000(2) 0.003(2)
C18 0.045(3) 0.025(2) 0.031(2) 0.0005(18) 0.002(2) 0.002(2)
C19 0.056(3) 0.042(3) 0.028(2) 0.003(2) -0.006(2) 0.023(3)
C20 0.043(3) 0.051(3) 0.029(3) 0.002(2) -0.005(2) 0.024(2)
C21 0.038(3) 0.038(3) 0.023(2) -0.0022(18) 0.004(2) -0.010(2)
C22 0.049(3) 0.036(3) 0.032(2) 0.004(2) 0.003(2) -0.003(2)
C23 0.095(5) 0.046(3) 0.039(3) 0.010(3) -0.015(4) -0.019(3)
C24 0.088(5) 0.068(4) 0.030(3) 0.010(3) -0.002(3) -0.043(4)
C25 0.060(4) 0.093(5) 0.044(3) -0.011(3) 0.017(3) -0.041(4)
C26 0.046(3) 0.052(3) 0.044(3) -0.017(3) 0.019(3) -0.012(3)
C27 0.049(5) 0.025(3) 0.035(4) -0.006(3) 0.010(3) -0.012(3)
C28 0.065(5) 0.046(4) 0.051(4) 0.010(3) -0.010(4) -0.033(4)
C29 0.100(7) 0.071(5) 0.036(4) 0.005(4) -0.011(5) -0.046(5)
C30 0.057(6) 0.058(5) 0.052(5) -0.022(4) 0.004(4) -0.030(4)
C31 0.066(5) 0.032(4) 0.054(4) -0.021(3) 0.021(4) -0.023(3)
C32 0.051(4) 0.022(3) 0.047(4) -0.010(3) 0.016(3) -0.009(3)
P2 0.034(3) 0.0385(19) 0.0243(15) 0.0024(13) 0.0051(19) -0.0083(18)
C33 0.046(5) 0.055(6) 0.013(5) 0.009(4) 0.005(4) 0.000(4)
C34 0.051(6) 0.063(7) 0.040(6) -0.020(6) 0.000(5) 0.014(5)
C35 0.063(7) 0.079(8) 0.065(7) -0.041(7) 0.003(7) 0.016(6)
C36 0.056(6) 0.096(9) 0.047(7) -0.018(7) -0.002(6) 0.026(7)
C37 0.040(6) 0.113(9) 0.046(7) -0.005(6) -0.014(5) 0.024(5)
C38 0.039(5) 0.084(8) 0.032(6) 0.008(5) -0.014(5) 0.013(5)
S2 0.071(3) 0.0553(19) 0.0454(17) 0.0106(14) 0.0070(17) -0.0387(19)
C39 0.038(5) 0.041(5) 0.029(5) 0.002(4) 0.011(4) 0.018(4)
C40 0.050(5) 0.068(6) 0.053(6) 0.024(5) 0.022(4) 0.019(5)
C41 0.080(8) 0.104(10) 0.047(8) 0.029(7) 0.012(6) 0.046(6)
C42 0.066(7) 0.110(9) 0.054(7) 0.008(6) -0.007(6) 0.056(6)
C43 0.055(7) 0.082(8) 0.070(8) -0.011(6) -0.031(6) 0.033(6)
C44 0.047(6) 0.052(6) 0.049(6) -0.001(4) -0.016(5) 0.011(4)
C45 0.073(7) 0.062(6) 0.172(12) -0.063(6) 0.052(8) -0.038(6)
C46 0.037(4) 0.078(6) 0.079(6) -0.045(4) -0.017(4) 0.011(4)
C47 0.070(7) 0.134(10) 0.048(6) 0.038(6) 0.015(5) -0.014(7)
C48 0.121(6) 0.089(5) 0.106(6) 0.006(4) 0.005(4) 0.011(4)
N3 0.032(3) 0.039(3) 0.081(5) -0.030(3) 0.022(3) -0.017(3)
N4 0.065(5) 0.061(4) 0.088(6) 0.026(4) 0.015(4) 0.019(4)
C27' 0.039(7) 0.040(7) 0.039(8) 0.000(6) 0.012(6) -0.009(6)
C28' 0.044(5) 0.046(5) 0.043(5) -0.001(4) -0.005(4) -0.005(4)
C29' 0.048(7) 0.050(7) 0.045(7) -0.002(6) -0.007(6) -0.013(6)
C30' 0.068(8) 0.069(8) 0.060(8) -0.019(7) -0.004(7) -0.003(7)
C31' 0.077(9) 0.069(8) 0.071(9) -0.020(7) -0.013(7) 0.001(7)
C32' 0.070(8) 0.065(8) 0.083(9) -0.018(7) -0.009(7) 0.006(7)
C45' 0.085(10) 0.065(9) 0.073(11) -0.008(8) 0.002(9) 0.013(8)
C46' 0.051(9) 0.058(9) 0.039(8) -0.012(8) -0.005(7) 0.006(7)
C47' 0.083(10) 0.064(9) 0.068(10) 0.019(7) -0.027(8) -0.010(8)
C48' 0.061(9) 0.029(6) 0.101(10) 0.017(7) -0.008(8) 0.016(7)
N3' 0.056(8) 0.051(7) 0.077(9) 0.003(7) -0.008(7) 0.000(7)
N4' 0.052(8) 0.022(6) 0.033(7) -0.005(6) 0.006(6) 0.005(6)
S2' 0.037(2) 0.085(3) 0.052(2) 0.0313(19) -0.0097(16) -0.026(2)
C33' 0.054(6) 0.060(6) 0.042(7) 0.006(5) 0.007(6) 0.013(5)
C34' 0.089(8) 0.053(6) 0.073(8) -0.006(6) -0.003(7) 0.004(6)
C35' 0.100(8) 0.075(7) 0.100(9) -0.014(6) 0.010(7) 0.013(7)
C36' 0.115(8) 0.099(8) 0.107(9) -0.006(7) 0.021(7) 0.014(7)
C37' 0.089(8) 0.093(8) 0.092(9) 0.001(7) 0.024(7) 0.021(6)
C38' 0.068(7) 0.079(7) 0.069(8) 0.012(6) 0.015(6) 0.021(6)
P2' 0.032(3) 0.041(2) 0.0247(17) 0.0117(14) 0.007(2) -0.001(2)
C39' 0.037(5) 0.031(4) 0.022(4) 0.005(3) 0.000(4) 0.003(4)
C40' 0.040(5) 0.030(4) 0.032(5) 0.001(4) 0.005(4) 0.001(4)
C41' 0.055(6) 0.041(5) 0.052(6) 0.017(4) 0.009(5) 0.017(4)
C42' 0.059(7) 0.063(5) 0.043(7) 0.006(5) 0.004(5) 0.027(5)
C43' 0.064(7) 0.065(5) 0.051(6) -0.007(5) -0.023(5) 0.005(5)
C44' 0.062(6) 0.043(5) 0.042(5) -0.005(4) -0.007(5) -0.001(5)

loop_
_atom_type_symbol
_atom_type_description
_atom_type_scat_dispersion_real
_atom_type_scat_dispersion_imag
_atom_type_scat_source
C C 0.0033 0.0016 'International Tables Vol C Tables 4.2.6.8 and 6.1.1.4'
H H 0.0000 0.0000 'International Tables Vol C Tables 4.2.6.8 and 6.1.1.4'
N N 0.0061 0.0033 'International Tables Vol C Tables 4.2.6.8 and 6.1.1.4'
P P 0.1023 0.0942 'International Tables Vol C Tables 4.2.6.8 and 6.1.1.4'
S S 0.1246 0.1234 'International Tables Vol C Tables 4.2.6.8 and 6.1.1.4'
V V 0.3005 0.5294 'International Tables Vol C Tables 4.2.6.8 and 6.1.1.4'

loop_
_geom_angle_atom_site_label_1
_geom_angle_atom_site_label_2
_geom_angle_atom_site_label_3
_geom_angle
_geom_angle_site_symmetry_1
_geom_angle_site_symmetry_3
_geom_angle_publ_flag
N4 V1 N3' 68.1(6) . . ?
N4 V1 N4' 25.7(4) . . ?
N3' V1 N4' 93.8(7) . . ?
N4 V1 N3 103.5(4) . . ?
N3' V1 N3 36.0(6) . . ?
N4' V1 N3 129.2(5) . . ?
N4 V1 N2 115.4(3) . . ?
N3' V1 N2 125.3(6) . . ?
N4' V1 N2 102.3(5) . . ?
N3 V1 N2 104.1(2) . . ?
N4 V1 N1 109.9(3) . . ?
N3' V1 N1 112.2(7) . . ?
N4' V1 N1 99.5(6) . . ?
N3 V1 N1 106.7(2) . . ?
N2 V1 N1 115.92(16) . . ?
N4 V1 C12 148.4(3) . . ?
N3' V1 C12 121.6(5) . . ?
N4' V1 C12 133.1(5) . . ?
N3 V1 C12 87.8(2) . . ?
N2 V1 C12 33.14(14) . . ?
N1 V1 C12 94.40(15) . . ?
N1 P1 C27 106.5(2) . . ?
N1 P1 C21 106.0(2) . . ?
C27 P1 C21 106.7(2) . . ?
N1 P1 C27' 98.9(5) . . ?
C27 P1 C27' 14.7(5) . . ?
C21 P1 C27' 97.5(6) . . ?
N1 P1 S1 118.04(15) . . ?
C27 P1 S1 107.04(19) . . ?
C21 P1 S1 111.87(18) . . ?
C27' P1 S1 121.6(5) . . ?
C2 N1 P1 122.4(3) . . ?
C2 N1 V1 104.3(3) . . ?
P1 N1 V1 124.3(2) . . ?
C12 N2 P2 130.6(4) . . ?
C12 N2 P2' 116.3(4) . . ?
P2 N2 P2' 14.5(3) . . ?
C12 N2 V1 97.5(3) . . ?
P2 N2 V1 121.2(3) . . ?
P2' N2 V1 128.9(3) . . ?
C2 C1 C6 120.8(4) . . ?
C2 C1 C11 121.8(4) . . ?
C6 C1 C11 117.3(4) . . ?
C1 C2 N1 119.8(4) . . ?
C1 C2 C3 118.3(4) . . ?
N1 C2 C3 121.9(4) . . ?
C4 C3 C2 122.1(5) . . ?
C4 C3 H3A 119.0 . . ?
C2 C3 H3A 119.0 . . ?
C3 C4 C5 121.0(5) . . ?
C3 C4 H4A 119.5 . . ?
C5 C4 H4A 119.5 . . ?
C10 C5 C6 120.4(5) . . ?
C10 C5 C4 121.4(5) . . ?
C6 C5 C4 118.2(4) . . ?
C7 C6 C5 117.5(4) . . ?
C7 C6 C1 122.8(4) . . ?
C5 C6 C1 119.7(4) . . ?
C8 C7 C6 121.1(5) . . ?
C8 C7 H7A 119.5 . . ?
C6 C7 H7A 119.5 . . ?
C7 C8 C9 120.9(5) . . ?
C7 C8 H8A 119.5 . . ?
C9 C8 H8A 119.5 . . ?
C10 C9 C8 119.7(5) . . ?
C10 C9 H9A 120.1 . . ?
C8 C9 H9A 120.1 . . ?
C9 C10 C5 120.4(5) . . ?
C9 C10 H10A 119.8 . . ?
C5 C10 H10A 119.8 . . ?
C12 C11 C16 120.0(4) . . ?
C12 C11 C1 121.0(4) . . ?
C16 C11 C1 118.9(4) . . ?
C11 C12 N2 118.9(4) . . ?
C11 C12 C13 119.2(4) . . ?
N2 C12 C13 121.8(4) . . ?
C11 C12 V1 93.2(3) . . ?
N2 C12 V1 49.4(2) . . ?
C13 C12 V1 123.5(3) . . ?
C14 C13 C12 120.2(4) . . ?
C14 C13 H13A 119.9 . . ?
C12 C13 H13A 119.9 . . ?
C13 C14 C15 122.2(4) . . ?
C13 C14 H14A 118.9 . . ?
C15 C14 H14A 118.9 . . ?
C14 C15 C20 122.3(5) . . ?
C14 C15 C16 118.4(4) . . ?
C20 C15 C16 119.2(5) . . ?
C15 C16 C17 117.5(4) . . ?
C15 C16 C11 120.0(4) . . ?
C17 C16 C11 122.4(4) . . ?
C18 C17 C16 121.8(5) . . ?
C18 C17 H17A 119.1 . . ?
C16 C17 H17A 119.1 . . ?
C17 C18 C19 119.9(5) . . ?
C17 C18 H18A 120.1 . . ?
C19 C18 H18A 120.1 . . ?
C20 C19 C18 119.6(5) . . ?
C20 C19 H19A 120.2 . . ?
C18 C19 H19A 120.2 . . ?
C19 C20 C15 121.9(5) . . ?
C19 C20 H20A 119.0 . . ?
C15 C20 H20A 119.0 . . ?
C22 C21 C26 119.3(5) . . ?
C22 C21 P1 121.6(4) . . ?
C26 C21 P1 118.9(4) . . ?
C21 C22 C23 121.4(6) . . ?
C21 C22 H22A 119.3 . . ?
C23 C22 H22A 119.3 . . ?
C22 C23 C24 118.9(6) . . ?
C22 C23 H23A 120.6 . . ?
C24 C23 H23A 120.6 . . ?
C25 C24 C23 120.1(6) . . ?
C25 C24 H24A 119.9 . . ?
C23 C24 H24A 119.9 . . ?
C24 C25 C26 120.9(6) . . ?
C24 C25 H25A 119.5 . . ?
C26 C25 H25A 119.5 . . ?
C25 C26 C21 119.3(6) . . ?
C25 C26 H26A 120.4 . . ?
C21 C26 H26A 120.4 . . ?
C28 C27 C32 120.0 . . ?
C28 C27 P1 121.0(3) . . ?
C32 C27 P1 119.0(3) . . ?
C29 C28 C27 120.0 . . ?
C29 C28 H28A 120.0 . . ?
C27 C28 H28A 120.0 . . ?
C28 C29 C30 120.0 . . ?
C28 C29 H29A 120.0 . . ?
C30 C29 H29A 120.0 . . ?
C31 C30 C29 120.0 . . ?
C31 C30 H30A 120.0 . . ?
C29 C30 H30A 120.0 . . ?
C30 C31 C32 120.0 . . ?
C30 C31 H31A 120.0 . . ?
C32 C31 H31A 120.0 . . ?
C31 C32 C27 120.0 . . ?
C31 C32 H32A 120.0 . . ?
C27 C32 H32A 120.0 . . ?
N2 P2 C39 104.6(4) . . ?
N2 P2 C33 103.4(5) . . ?
C39 P2 C33 107.8(5) . . ?
N2 P2 S2 119.3(4) . . ?
C39 P2 S2 111.4(4) . . ?
C33 P2 S2 109.4(4) . . ?
C34 C33 C38 120.0 . . ?
C34 C33 P2 117.2(6) . . ?
C38 C33 P2 122.7(6) . . ?
C35 C34 C33 120.0 . . ?
C35 C34 H34A 120.0 . . ?
C33 C34 H34A 120.0 . . ?
C34 C35 C36 120.0 . . ?
C34 C35 H35A 120.0 . . ?
C36 C35 H35A 120.0 . . ?
C35 C36 C37 120.0 . . ?
C35 C36 H36A 120.0 . . ?
C37 C36 H36A 120.0 . . ?
C38 C37 C36 120.0 . . ?
C38 C37 H37A 120.0 . . ?
C36 C37 H37A 120.0 . . ?
C37 C38 C33 120.0 . . ?
C37 C38 H38A 120.0 . . ?
C33 C38 H38A 120.0 . . ?
C40 C39 C44 120.0 . . ?
C40 C39 P2 119.9(4) . . ?
C44 C39 P2 120.1(4) . . ?
C41 C40 C39 120.0 . . ?
C41 C40 H40A 120.0 . . ?
C39 C40 H40A 120.0 . . ?
C40 C41 C42 120.0 . . ?
C40 C41 H41A 120.0 . . ?
C42 C41 H41A 120.0 . . ?
C41 C42 C43 120.0 . . ?
C41 C42 H42A 120.0 . . ?
C43 C42 H42A 120.0 . . ?
C44 C43 C42 120.0 . . ?
C44 C43 H43A 120.0 . . ?
C42 C43 H43A 120.0 . . ?
C43 C44 C39 120.0 . . ?
C43 C44 H44A 120.0 . . ?
C39 C44 H44A 120.0 . . ?
C45 N3 C46 111.0(6) . . ?
C45 N3 V1 125.4(6) . . ?
C46 N3 V1 122.8(4) . . ?
C47 N4 C48 118.9(7) . . ?
C47 N4 V1 107.2(7) . . ?
C48 N4 V1 133.8(8) . . ?
C28' C27' C32' 120.0 . . ?
C28' C27' P1 123.3(8) . . ?
C32' C27' P1 116.7(8) . . ?
C29' C28' C27' 120.0 . . ?
C29' C28' H28B 120.0 . . ?
C27' C28' H28B 120.0 . . ?
C28' C29' C30' 120.0 . . ?
C28' C29' H29B 120.0 . . ?
C30' C29' H29B 120.0 . . ?
C31' C30' C29' 120.0 . . ?
C31' C30' H30B 120.0 . . ?
C29' C30' H30B 120.0 . . ?
C32' C31' C30' 120.0 . . ?
C32' C31' H31B 120.0 . . ?
C30' C31' H31B 120.0 . . ?
C31' C32' C27' 120.0 . . ?
C31' C32' H32B 120.0 . . ?
C27' C32' H32B 120.0 . . ?
N3' C45' H45D 109.5 . . ?
N3' C45' H45E 109.5 . . ?
H45D C45' H45E 109.5 . . ?
N3' C45' H45F 109.5 . . ?
H45D C45' H45F 109.5 . . ?
H45E C45' H45F 109.5 . . ?
N3' C46' H46D 109.5 . . ?
N3' C46' H46E 109.5 . . ?
H46D C46' H46E 109.5 . . ?
N3' C46' H46F 109.5 . . ?
H46D C46' H46F 109.5 . . ?
H46E C46' H46F 109.5 . . ?
N4' C47' H47D 109.5 . . ?
N4' C47' H47E 109.5 . . ?
H47D C47' H47E 109.5 . . ?
N4' C47' H47F 109.5 . . ?
H47D C47' H47F 109.5 . . ?
H47E C47' H47F 109.5 . . ?
N4' C48' H48D 109.5 . . ?
N4' C48' H48E 109.5 . . ?
H48D C48' H48E 109.5 . . ?
N4' C48' H48F 109.5 . . ?
H48D C48' H48F 109.5 . . ?
H48E C48' H48F 109.5 . . ?
C46' N3' C45' 120.5(10) . . ?
C46' N3' V1 101.9(12) . . ?
C45' N3' V1 135.8(14) . . ?
C47' N4' C48' 112.2(9) . . ?
C47' N4' V1 124.3(11) . . ?
C48' N4' V1 123.4(11) . . ?
C34' C33' C38' 120.0 . . ?
C34' C33' P2' 124.4(9) . . ?
C38' C33' P2' 115.6(9) . . ?
C35' C34' C33' 120.0 . . ?
C35' C34' H34B 120.0 . . ?
C33' C34' H34B 120.0 . . ?
C34' C35' C36' 120.0 . . ?
C34' C35' H35B 120.0 . . ?
C36' C35' H35B 120.0 . . ?
C37' C36' C35' 120.0 . . ?
C37' C36' H36B 120.0 . . ?
C35' C36' H36B 120.0 . . ?
C38' C37' C36' 120.0 . . ?
C38' C37' H37B 120.0 . . ?
C36' C37' H37B 120.0 . . ?
C37' C38' C33' 120.0 . . ?
C37' C38' H38B 120.0 . . ?
C33' C38' H38B 120.0 . . ?
N2 P2' C39' 101.0(4) . . ?
N2 P2' C33' 104.8(7) . . ?
C39' P2' C33' 101.9(8) . . ?
N2 P2' S2' 119.0(4) . . ?
C39' P2' S2' 111.7(4) . . ?
C33' P2' S2' 116.1(6) . . ?
C40' C39' C44' 120.0 . . ?
C40' C39' P2' 118.1(5) . . ?
C44' C39' P2' 121.9(5) . . ?
C39' C40' C41' 120.0 . . ?
C39' C40' H40B 120.0 . . ?
C41' C40' H40B 120.0 . . ?
C42' C41' C40' 120.0 . . ?
C42' C41' H41B 120.0 . . ?
C40' C41' H41B 120.0 . . ?
C41' C42' C43' 120.0 . . ?
C41' C42' H42B 120.0 . . ?
C43' C42' H42B 120.0 . . ?
C42' C43' C44' 120.0 . . ?
C42' C43' H43B 120.0 . . ?
C44' C43' H43B 120.0 . . ?
C43' C44' C39' 120.0 . . ?
C43' C44' H44B 120.0 . . ?
C39' C44' H44B 120.0 . . ?

loop_
_geom_bond_atom_site_label_1
_geom_bond_atom_site_label_2
_geom_bond_distance
_geom_bond_site_symmetry_2
_geom_bond_publ_flag
V1 N4 1.794(6) . ?
V1 N3' 1.799(8) . ?
V1 N4' 1.862(8) . ?
V1 N3 1.881(6) . ?
V1 N2 1.972(4) . ?
V1 N1 1.979(4) . ?
V1 C12 2.576(5) . ?
S1 P1 1.955(2) . ?
P1 N1 1.670(4) . ?
P1 C27 1.790(3) . ?
P1 C21 1.818(5) . ?
P1 C27' 1.860(7) . ?
N1 C2 1.421(5) . ?
N2 C12 1.420(6) . ?
N2 P2 1.593(7) . ?
N2 P2' 1.764(8) . ?
C1 C2 1.379(6) . ?
C1 C6 1.435(6) . ?
C1 C11 1.492(6) . ?
C2 C3 1.437(6) . ?
C3 C4 1.350(7) . ?
C3 H3A 0.9500 . ?
C4 C5 1.427(7) . ?
C4 H4A 0.9500 . ?
C5 C10 1.410(7) . ?
C5 C6 1.423(6) . ?
C6 C7 1.416(7) . ?
C7 C8 1.374(7) . ?
C7 H7A 0.9500 . ?
C8 C9 1.402(8) . ?
C8 H8A 0.9500 . ?
C9 C10 1.374(8) . ?
C9 H9A 0.9500 . ?
C10 H10A 0.9500 . ?
C11 C12 1.380(6) . ?
C11 C16 1.438(6) . ?
C12 C13 1.450(6) . ?
C13 C14 1.357(7) . ?
C13 H13A 0.9500 . ?
C14 C15 1.407(7) . ?
C14 H14A 0.9500 . ?
C15 C20 1.416(6) . ?
C15 C16 1.416(6) . ?
C16 C17 1.423(6) . ?
C17 C18 1.369(6) . ?
C17 H17A 0.9500 . ?
C18 C19 1.416(8) . ?
C18 H18A 0.9500 . ?
C19 C20 1.351(8) . ?
C19 H19A 0.9500 . ?
C20 H20A 0.9500 . ?
C21 C22 1.377(7) . ?
C21 C26 1.391(7) . ?
C22 C23 1.384(7) . ?
C22 H22A 0.9500 . ?
C23 C24 1.386(10) . ?
C23 H23A 0.9500 . ?
C24 C25 1.371(10) . ?
C24 H24A 0.9500 . ?
C25 C26 1.387(8) . ?
C25 H25A 0.9500 . ?
C26 H26A 0.9500 . ?
C27 C28 1.3900 . ?
C27 C32 1.3900 . ?
C28 C29 1.3900 . ?
C28 H28A 0.9500 . ?
C29 C30 1.3900 . ?
C29 H29A 0.9500 . ?
C30 C31 1.3900 . ?
C30 H30A 0.9500 . ?
C31 C32 1.3900 . ?
C31 H31A 0.9500 . ?
C32 H32A 0.9500 . ?
P2 C39 1.806(6) . ?
P2 C33 1.848(6) . ?
P2 S2 1.975(5) . ?
C33 C34 1.3900 . ?
C33 C38 1.3900 . ?
C34 C35 1.3900 . ?
C34 H34A 0.9500 . ?
C35 C36 1.3900 . ?
C35 H35A 0.9500 . ?
C36 C37 1.3900 . ?
C36 H36A 0.9500 . ?
C37 C38 1.3900 . ?
C37 H37A 0.9500 . ?
C38 H38A 0.9500 . ?
C39 C40 1.3900 . ?
C39 C44 1.3900 . ?
C40 C41 1.3900 . ?
C40 H40A 0.9500 . ?
C41 C42 1.3900 . ?
C41 H41A 0.9500 . ?
C42 C43 1.3900 . ?
C42 H42A 0.9500 . ?
C43 C44 1.3900 . ?
C43 H43A 0.9500 . ?
C44 H44A 0.9500 . ?
C45 N3 1.488(7) . ?
C45 H45A 0.9800 . ?
C45 H45B 0.9800 . ?
C45 H45C 0.9800 . ?
C46 N3 1.488(8) . ?
C46 H46A 0.9800 . ?
C46 H46B 0.9800 . ?
C46 H46C 0.9800 . ?
C47 N4 1.435(8) . ?
C47 H47A 0.9800 . ?
C47 H47B 0.9800 . ?
C47 H47C 0.9800 . ?
C48 N4 1.451(8) . ?
C48 H48A 0.9800 . ?
C48 H48B 0.9800 . ?
C48 H48C 0.9800 . ?
C27' C28' 1.3900 . ?
C27' C32' 1.3900 . ?
C28' C29' 1.3900 . ?
C28' H28B 0.9500 . ?
C29' C30' 1.3900 . ?
C29' H29B 0.9500 . ?
C30' C31' 1.3900 . ?
C30' H30B 0.9500 . ?
C31' C32' 1.3900 . ?
C31' H31B 0.9500 . ?
C32' H32B 0.9500 . ?
C45' N3' 1.439(9) . ?
C45' H45D 0.9800 . ?
C45' H45E 0.9800 . ?
C45' H45F 0.9800 . ?
C46' N3' 1.437(9) . ?
C46' H46D 0.9800 . ?
C46' H46E 0.9800 . ?
C46' H46F 0.9800 . ?
C47' N4' 1.481(9) . ?
C47' H47D 0.9800 . ?
C47' H47E 0.9800 . ?
C47' H47F 0.9800 . ?
C48' N4' 1.491(9) . ?
C48' H48D 0.9800 . ?
C48' H48E 0.9800 . ?
C48' H48F 0.9800 . ?
S2' P2' 1.937(6) . ?
C33' C34' 1.3900 . ?
C33' C38' 1.3900 . ?
C33' P2' 1.814(8) . ?
C34' C35' 1.3900 . ?
C34' H34B 0.9500 . ?
C35' C36' 1.3900 . ?
C35' H35B 0.9500 . ?
C36' C37' 1.3900 . ?
C36' H36B 0.9500 . ?
C37' C38' 1.3900 . ?
C37' H37B 0.9500 . ?
C38' H38B 0.9500 . ?
P2' C39' 1.804(7) . ?
C39' C40' 1.3900 . ?
C39' C44' 1.3900 . ?
C40' C41' 1.3900 . ?
C40' H40B 0.9500 . ?
C41' C42' 1.3900 . ?
C41' H41B 0.9500 . ?
C42' C43' 1.3900 . ?
C42' H42B 0.9500 . ?
C43' C44' 1.3900 . ?
C43' H43B 0.9500 . ?
C44' H44B 0.9500 . ?

loop_
_geom_torsion_atom_site_label_1
_geom_torsion_atom_site_label_2
_geom_torsion_atom_site_label_3
_geom_torsion_atom_site_label_4
_geom_torsion
_geom_torsion_site_symmetry_1
_geom_torsion_site_symmetry_2
_geom_torsion_site_symmetry_3
_geom_torsion_site_symmetry_4
_geom_torsion_publ_flag
C27 P1 N1 C2 164.2(3) . . . . ?
C21 P1 N1 C2 50.8(4) . . . . ?
C27' P1 N1 C2 151.4(6) . . . . ?
S1 P1 N1 C2 -75.5(3) . . . . ?
C27 P1 N1 V1 -53.9(3) . . . . ?
C21 P1 N1 V1 -167.4(2) . . . . ?
C27' P1 N1 V1 -66.8(6) . . . . ?
S1 P1 N1 V1 66.4(3) . . . . ?
N4 V1 N1 C2 102.8(4) . . . . ?
N3' V1 N1 C2 176.6(6) . . . . ?
N4' V1 N1 C2 78.5(5) . . . . ?
N3 V1 N1 C2 -145.6(3) . . . . ?
N2 V1 N1 C2 -30.3(3) . . . . ?
C12 V1 N1 C2 -56.6(3) . . . . ?
N4 V1 N1 P1 -44.6(4) . . . . ?
N3' V1 N1 P1 29.2(6) . . . . ?
N4' V1 N1 P1 -69.0(5) . . . . ?
N3 V1 N1 P1 67.0(3) . . . . ?
N2 V1 N1 P1 -177.7(2) . . . . ?
C12 V1 N1 P1 156.0(2) . . . . ?
N4 V1 N2 C12 175.6(4) . . . . ?
N3' V1 N2 C12 95.3(8) . . . . ?
N4' V1 N2 C12 -161.0(6) . . . . ?
N3 V1 N2 C12 62.9(3) . . . . ?
N1 V1 N2 C12 -54.0(3) . . . . ?
N4 V1 N2 P2 27.6(5) . . . . ?
N3' V1 N2 P2 -52.6(8) . . . . ?
N4' V1 N2 P2 51.1(7) . . . . ?
N3 V1 N2 P2 -85.1(4) . . . . ?
N1 V1 N2 P2 158.1(3) . . . . ?
C12 V1 N2 P2 -147.9(5) . . . . ?
N4 V1 N2 P2' 42.6(5) . . . . ?
N3' V1 N2 P2' -37.7(8) . . . . ?
N4' V1 N2 P2' 66.0(7) . . . . ?
N3 V1 N2 P2' -70.1(4) . . . . ?
N1 V1 N2 P2' 173.1(3) . . . . ?
C12 V1 N2 P2' -133.0(5) . . . . ?
C6 C1 C2 N1 -178.4(4) . . . . ?
C11 C1 C2 N1 5.1(6) . . . . ?
C6 C1 C2 C3 0.3(6) . . . . ?
C11 C1 C2 C3 -176.2(4) . . . . ?
P1 N1 C2 C1 -153.0(3) . . . . ?
V1 N1 C2 C1 58.8(4) . . . . ?
P1 N1 C2 C3 28.4(6) . . . . ?
V1 N1 C2 C3 -119.8(4) . . . . ?
C1 C2 C3 C4 0.9(7) . . . . ?
N1 C2 C3 C4 179.5(5) . . . . ?
C2 C3 C4 C5 -0.5(8) . . . . ?
C3 C4 C5 C10 177.9(5) . . . . ?
C3 C4 C5 C6 -0.9(7) . . . . ?
C10 C5 C6 C7 1.7(6) . . . . ?
C4 C5 C6 C7 -179.6(4) . . . . ?
C10 C5 C6 C1 -176.8(4) . . . . ?
C4 C5 C6 C1 2.0(6) . . . . ?
C2 C1 C6 C7 179.9(4) . . . . ?
C11 C1 C6 C7 -3.4(6) . . . . ?
C2 C1 C6 C5 -1.7(6) . . . . ?
C11 C1 C6 C5 175.0(4) . . . . ?
C5 C6 C7 C8 -1.1(6) . . . . ?
C1 C6 C7 C8 177.4(4) . . . . ?
C6 C7 C8 C9 -0.4(7) . . . . ?
C7 C8 C9 C10 1.4(8) . . . . ?
C8 C9 C10 C5 -0.8(8) . . . . ?
C6 C5 C10 C9 -0.8(8) . . . . ?
C4 C5 C10 C9 -179.5(5) . . . . ?
C2 C1 C11 C12 -82.2(5) . . . . ?
C6 C1 C11 C12 101.2(5) . . . . ?
C2 C1 C11 C16 100.1(5) . . . . ?
C6 C1 C11 C16 -76.5(5) . . . . ?
C16 C11 C12 N2 -174.8(4) . . . . ?
C1 C11 C12 N2 7.6(6) . . . . ?
C16 C11 C12 C13 1.4(6) . . . . ?
C1 C11 C12 C13 -176.3(4) . . . . ?
C16 C11 C12 V1 -130.3(4) . . . . ?
C1 C11 C12 V1 52.0(4) . . . . ?
P2 N2 C12 C11 -149.7(5) . . . . ?
P2' N2 C12 C11 -152.3(4) . . . . ?
V1 N2 C12 C11 67.1(4) . . . . ?
P2 N2 C12 C13 34.3(7) . . . . ?
P2' N2 C12 C13 31.6(6) . . . . ?
V1 N2 C12 C13 -109.0(4) . . . . ?
P2 N2 C12 V1 143.2(5) . . . . ?
P2' N2 C12 V1 140.6(4) . . . . ?
N4 V1 C12 C11 -133.8(6) . . . . ?
N3' V1 C12 C11 126.6(8) . . . . ?
N4' V1 C12 C11 -100.3(8) . . . . ?
N3 V1 C12 C11 113.6(3) . . . . ?
N2 V1 C12 C11 -126.1(4) . . . . ?
N1 V1 C12 C11 7.0(3) . . . . ?
N4 V1 C12 N2 -7.7(7) . . . . ?
N3' V1 C12 N2 -107.3(8) . . . . ?
N4' V1 C12 N2 25.8(9) . . . . ?
N3 V1 C12 N2 -120.3(3) . . . . ?
N1 V1 C12 N2 133.2(3) . . . . ?
N4 V1 C12 C13 97.6(7) . . . . ?
N3' V1 C12 C13 -2.0(9) . . . . ?
N4' V1 C12 C13 131.1(9) . . . . ?
N3 V1 C12 C13 -15.0(4) . . . . ?
N2 V1 C12 C13 105.3(5) . . . . ?
N1 V1 C12 C13 -121.5(4) . . . . ?
C11 C12 C13 C14 -0.7(7) . . . . ?
N2 C12 C13 C14 175.4(4) . . . . ?
V1 C12 C13 C14 115.9(5) . . . . ?
C12 C13 C14 C15 -0.8(7) . . . . ?
C13 C14 C15 C20 -177.5(5) . . . . ?
C13 C14 C15 C16 1.5(7) . . . . ?
C14 C15 C16 C17 177.6(4) . . . . ?
C20 C15 C16 C17 -3.4(6) . . . . ?
C14 C15 C16 C11 -0.8(7) . . . . ?
C20 C15 C16 C11 178.2(4) . . . . ?
C12 C11 C16 C15 -0.7(6) . . . . ?
C1 C11 C16 C15 177.0(4) . . . . ?
C12 C11 C16 C17 -178.9(4) . . . . ?
C1 C11 C16 C17 -1.2(6) . . . . ?
C15 C16 C17 C18 3.1(7) . . . . ?
C11 C16 C17 C18 -178.6(4) . . . . ?
C16 C17 C18 C19 -0.1(7) . . . . ?
C17 C18 C19 C20 -2.7(7) . . . . ?
C18 C19 C20 C15 2.3(8) . . . . ?
C14 C15 C20 C19 179.8(5) . . . . ?
C16 C15 C20 C19 0.8(7) . . . . ?
N1 P1 C21 C22 24.5(5) . . . . ?
C27 P1 C21 C22 -88.7(4) . . . . ?
C27' P1 C21 C22 -77.0(6) . . . . ?
S1 P1 C21 C22 154.5(4) . . . . ?
N1 P1 C21 C26 -159.2(4) . . . . ?
C27 P1 C21 C26 87.5(5) . . . . ?
C27' P1 C21 C26 99.2(6) . . . . ?
S1 P1 C21 C26 -29.3(4) . . . . ?
C26 C21 C22 C23 2.1(8) . . . . ?
P1 C21 C22 C23 178.3(4) . . . . ?
C21 C22 C23 C24 -3.4(8) . . . . ?
C22 C23 C24 C25 2.9(9) . . . . ?
C23 C24 C25 C26 -1.2(10) . . . . ?
C24 C25 C26 C21 -0.2(9) . . . . ?
C22 C21 C26 C25 -0.2(8) . . . . ?
P1 C21 C26 C25 -176.6(4) . . . . ?
N1 P1 C27 C28 -92.3(3) . . . . ?
C21 P1 C27 C28 20.7(4) . . . . ?
C27' P1 C27 C28 -32(2) . . . . ?
S1 P1 C27 C28 140.6(3) . . . . ?
N1 P1 C27 C32 89.0(3) . . . . ?
C21 P1 C27 C32 -158.1(3) . . . . ?
C27' P1 C27 C32 149(3) . . . . ?
S1 P1 C27 C32 -38.2(3) . . . . ?
C32 C27 C28 C29 0.0 . . . . ?
P1 C27 C28 C29 -178.8(4) . . . . ?
C27 C28 C29 C30 0.0 . . . . ?
C28 C29 C30 C31 0.0 . . . . ?
C29 C30 C31 C32 0.0 . . . . ?
C30 C31 C32 C27 0.0 . . . . ?
C28 C27 C32 C31 0.0 . . . . ?
P1 C27 C32 C31 178.8(4) . . . . ?
C12 N2 P2 C39 148.4(5) . . . . ?
P2' N2 P2 C39 157.9(18) . . . . ?
V1 N2 P2 C39 -75.5(4) . . . . ?
C12 N2 P2 C33 35.6(6) . . . . ?
P2' N2 P2 C33 45.1(14) . . . . ?
V1 N2 P2 C33 171.7(4) . . . . ?
C12 N2 P2 S2 -86.1(5) . . . . ?
P2' N2 P2 S2 -76.6(15) . . . . ?
V1 N2 P2 S2 49.9(4) . . . . ?
N2 P2 C33 C34 57.9(6) . . . . ?
C39 P2 C33 C34 -52.6(7) . . . . ?
S2 P2 C33 C34 -173.9(5) . . . . ?
N2 P2 C33 C38 -126.6(7) . . . . ?
C39 P2 C33 C38 123.0(7) . . . . ?
S2 P2 C33 C38 1.7(9) . . . . ?
C38 C33 C34 C35 0.0 . . . . ?
P2 C33 C34 C35 175.7(9) . . . . ?
C33 C34 C35 C36 0.0 . . . . ?
C34 C35 C36 C37 0.0 . . . . ?
C35 C36 C37 C38 0.0 . . . . ?
C36 C37 C38 C33 0.0 . . . . ?
C34 C33 C38 C37 0.0 . . . . ?
P2 C33 C38 C37 -175.5(9) . . . . ?
N2 P2 C39 C40 150.7(4) . . . . ?
C33 P2 C39 C40 -99.7(6) . . . . ?
S2 P2 C39 C40 20.5(6) . . . . ?
N2 P2 C39 C44 -31.4(5) . . . . ?
C33 P2 C39 C44 78.2(6) . . . . ?
S2 P2 C39 C44 -161.7(4) . . . . ?
C44 C39 C40 C41 0.0 . . . . ?
P2 C39 C40 C41 177.8(6) . . . . ?
C39 C40 C41 C42 0.0 . . . . ?
C40 C41 C42 C43 0.0 . . . . ?
C41 C42 C43 C44 0.0 . . . . ?
C42 C43 C44 C39 0.0 . . . . ?
C40 C39 C44 C43 0.0 . . . . ?
P2 C39 C44 C43 -177.8(6) . . . . ?
N4 V1 N3 C45 -34.5(8) . . . . ?
N3' V1 N3 C45 -45.3(13) . . . . ?
N4' V1 N3 C45 -32.6(11) . . . . ?
N2 V1 N3 C45 86.6(7) . . . . ?
N1 V1 N3 C45 -150.4(6) . . . . ?
C12 V1 N3 C45 115.7(7) . . . . ?
N4 V1 N3 C46 155.7(6) . . . . ?
N3' V1 N3 C46 144.9(14) . . . . ?
N4' V1 N3 C46 157.6(9) . . . . ?
N2 V1 N3 C46 -83.3(6) . . . . ?
N1 V1 N3 C46 39.8(6) . . . . ?
C12 V1 N3 C46 -54.2(6) . . . . ?
N3' V1 N4 C47 -171.1(10) . . . . ?
N4' V1 N4 C47 5.5(16) . . . . ?
N3 V1 N4 C47 -177.9(6) . . . . ?
N2 V1 N4 C47 69.0(7) . . . . ?
N1 V1 N4 C47 -64.3(7) . . . . ?
C12 V1 N4 C47 73.7(9) . . . . ?
N3' V1 N4 C48 6.0(13) . . . . ?
N4' V1 N4 C48 -177(2) . . . . ?
N3 V1 N4 C48 -0.8(13) . . . . ?
N2 V1 N4 C48 -113.9(12) . . . . ?
N1 V1 N4 C48 112.8(12) . . . . ?
C12 V1 N4 C48 -109.2(13) . . . . ?
N1 P1 C27' C28' -36.3(10) . . . . ?
C27 P1 C27' C28' -159(3) . . . . ?
C21 P1 C27' C28' 71.3(10) . . . . ?
S1 P1 C27' C28' -167.2(7) . . . . ?
N1 P1 C27' C32' 142.4(8) . . . . ?
C27 P1 C27' C32' 20(2) . . . . ?
C21 P1 C27' C32' -110.0(8) . . . . ?
S1 P1 C27' C32' 11.5(10) . . . . ?
C32' C27' C28' C29' 0.0 . . . . ?
P1 C27' C28' C29' 178.6(13) . . . . ?
C27' C28' C29' C30' 0.0 . . . . ?
C28' C29' C30' C31' 0.0 . . . . ?
C29' C30' C31' C32' 0.0 . . . . ?
C30' C31' C32' C27' 0.0 . . . . ?
C28' C27' C32' C31' 0.0 . . . . ?
P1 C27' C32' C31' -178.7(12) . . . . ?
N4 V1 N3' C46' -159.4(17) . . . . ?
N4' V1 N3' C46' -160.9(16) . . . . ?
N3 V1 N3' C46' 9.3(12) . . . . ?
N2 V1 N3' C46' -52.9(17) . . . . ?
N1 V1 N3' C46' 97.3(15) . . . . ?
C12 V1 N3' C46' -13.2(18) . . . . ?
N4 V1 N3' C45' 37(2) . . . . ?
N4' V1 N3' C45' 35(3) . . . . ?
N3 V1 N3' C45' -154(3) . . . . ?
N2 V1 N3' C45' 143(2) . . . . ?
N1 V1 N3' C45' -66(3) . . . . ?
C12 V1 N3' C45' -177(2) . . . . ?
N4 V1 N4' C47' -177(3) . . . . ?
N3' V1 N4' C47' -174(2) . . . . ?
N3 V1 N4' C47' 178.9(19) . . . . ?
N2 V1 N4' C47' 59(2) . . . . ?
N1 V1 N4' C47' -60(2) . . . . ?
C12 V1 N4' C47' 45(2) . . . . ?
N4 V1 N4' C48' -0.2(15) . . . . ?
N3' V1 N4' C48' 3(2) . . . . ?
N3 V1 N4' C48' -4(2) . . . . ?
N2 V1 N4' C48' -124.4(18) . . . . ?
N1 V1 N4' C48' 116.3(18) . . . . ?
C12 V1 N4' C48' -138.4(16) . . . . ?
C38' C33' C34' C35' 0.0 . . . . ?
P2' C33' C34' C35' 179.6(15) . . . . ?
C33' C34' C35' C36' 0.0 . . . . ?
C34' C35' C36' C37' 0.0 . . . . ?
C35' C36' C37' C38' 0.0 . . . . ?
C36' C37' C38' C33' 0.0 . . . . ?
C34' C33' C38' C37' 0.0 . . . . ?
P2' C33' C38' C37' -179.6(14) . . . . ?
C12 N2 P2' C39' 163.8(4) . . . . ?
P2 N2 P2' C39' -8.2(13) . . . . ?
V1 N2 P2' C39' -70.3(5) . . . . ?
C12 N2 P2' C33' 58.1(8) . . . . ?
P2 N2 P2' C33' -113.8(18) . . . . ?
V1 N2 P2' C33' -175.9(7) . . . . ?
C12 N2 P2' S2' -73.7(5) . . . . ?
P2 N2 P2' S2' 114.3(17) . . . . ?
V1 N2 P2' S2' 52.2(5) . . . . ?
C34' C33' P2' N2 33.3(11) . . . . ?
C38' C33' P2' N2 -147.1(9) . . . . ?
C34' C33' P2' C39' -71.7(10) . . . . ?
C38' C33' P2' C39' 108.0(10) . . . . ?
C34' C33' P2' S2' 166.8(8) . . . . ?
C38' C33' P2' S2' -13.6(14) . . . . ?
N2 P2' C39' C40' 110.1(5) . . . . ?
C33' P2' C39' C40' -142.0(7) . . . . ?
S2' P2' C39' C40' -17.4(7) . . . . ?
N2 P2' C39' C44' -69.9(6) . . . . ?
C33' P2' C39' C44' 38.1(8) . . . . ?
S2' P2' C39' C44' 162.6(4) . . . . ?
C44' C39' C40' C41' 0.0 . . . . ?
P2' C39' C40' C41' -180.0(7) . . . . ?
C39' C40' C41' C42' 0.0 . . . . ?
C40' C41' C42' C43' 0.0 . . . . ?
C41' C42' C43' C44' 0.0 . . . . ?
C42' C43' C44' C39' 0.0 . . . . ?
C40' C39' C44' C43' 0.0 . . . . ?
P2' C39' C44' C43' 180.0(7) . . . . ?
